data_7111246
loop_
_publ_author_name
'Johnson, Darren W.'
'Palmer, Liam C.'
'Hof, Fraser'
'Iovine, Peter M.'
'Rebek, Julius'

_publ_section_title
;
 New supramolecular organization for a glycoluril: chiral hydrogen-bonded
 ribbons
;
_journal_issue 19
_journal_name_full 'Chemical Communications'
_journal_page_first 2228
_journal_paper_doi 10.1039/b206648c
_journal_year 2002
_chemical_compound_source synthetic
_chemical_formula_sum 'C43 H53 N5 O5'
_chemical_formula_weight 719.90
_space_group_IT_number 15
_symmetry_cell_setting monoclinic
_symmetry_space_group_name_Hall '-C 2yc'
_symmetry_space_group_name_H-M 'C 1 2/c 1'
_atom_sites_solution_hydrogens geom
_atom_sites_solution_primary direct
_atom_sites_solution_secondary difmap
_audit_creation_method SHELXL-97
_cell_angle_alpha 90.00
_cell_angle_beta 91.115(2)
_cell_angle_gamma 90.00
_cell_formula_units_Z 8
_cell_length_a 34.4274(10)
_cell_length_b 10.8215(3)
_cell_length_c 21.6985(6)
_cell_measurement_reflns_used 6137
_cell_measurement_temperature 118(2)
_cell_measurement_theta_max 56.114
_cell_measurement_theta_min 2.566
_cell_volume 8082.4(4)
_computing_cell_refinement
;
SMART (Siemens, 1995), SAINT (Siemens, 1995)
;
_computing_data_collection 'SMART (Siemens, 1995)'
_computing_data_reduction
;
SAINT (Siemens, 1995), XPREP (Siemens, 1995)
;
_computing_structure_refinement 'SHELXL-97 (Sheldrick, 1997)'
_computing_structure_solution 'SHELXS-97 (Sheldrick, 1990)'
_diffrn_ambient_temperature 118(2)
_diffrn_measured_fraction_theta_full 0.894
_diffrn_measured_fraction_theta_max 0.894
_diffrn_measurement_device_type '3 circle diffractometer'
_diffrn_measurement_method
;
omega scans with profile analysis
;
_diffrn_radiation_detector 'CCD area detector'
_diffrn_radiation_monochromator 'mirror optics'
_diffrn_radiation_source 'X-ray tube'
_diffrn_radiation_type CuK\a
_diffrn_radiation_wavelength 1.54180
_diffrn_reflns_av_R_equivalents 0.0297
_diffrn_reflns_av_sigmaI/netI 0.0314
_diffrn_reflns_limit_h_max 36
_diffrn_reflns_limit_h_min -28
_diffrn_reflns_limit_k_max 11
_diffrn_reflns_limit_k_min -10
_diffrn_reflns_limit_l_max 22
_diffrn_reflns_limit_l_min -22
_diffrn_reflns_number 12628
_diffrn_reflns_theta_full 56.38
_diffrn_reflns_theta_max 56.38
_diffrn_reflns_theta_min 2.57
_exptl_absorpt_coefficient_mu 0.622
_exptl_absorpt_correction_T_max 0.928540
_exptl_absorpt_correction_T_min 0.399239
_exptl_absorpt_correction_type psi-scan
_exptl_crystal_colour colorless
_exptl_crystal_density_diffrn 1.183
_exptl_crystal_density_meas ?
_exptl_crystal_description 'thin plate'
_exptl_crystal_F_000 3088
_exptl_crystal_size_max 0.40
_exptl_crystal_size_mid 0.10
_exptl_crystal_size_min 0.02
_refine_diff_density_max 0.436
_refine_diff_density_min -0.350
_refine_diff_density_rms 0.045
_refine_ls_extinction_method none
_refine_ls_goodness_of_fit_ref 1.073
_refine_ls_hydrogen_treatment mixed
_refine_ls_matrix_type full
_refine_ls_number_parameters 478
_refine_ls_number_reflns 4776
_refine_ls_number_restraints 0
_refine_ls_restrained_S_all 1.073
_refine_ls_R_factor_all 0.0630
_refine_ls_R_factor_gt 0.0484
_refine_ls_shift/su_max 0.000
_refine_ls_shift/su_mean 0.000
_refine_ls_structure_factor_coef Fsqd
_refine_ls_weighting_details 'calc w=1/[\s^2^(Fo^2^)+(0.0894P)^2^+2.4937P] where P=(Fo^2^+2Fc^2^)/3'
_refine_ls_weighting_scheme calc
_refine_ls_wR_factor_gt 0.1336
_refine_ls_wR_factor_ref 0.1410
_reflns_number_gt 3697
_reflns_number_total 4776
_reflns_threshold_expression >2sigma(I)
_cod_data_source_file b206648csup1.cif
_cod_data_source_block tbuglys
_cod_depositor_comments
;
The following automatic conversions were performed:

'_exptl_crystal_density_meas' value 'not measured' was changed to '?'
- the value is perceived as not measured.

Automatic conversion script
Id: cif_fix_values 3008 2015-01-20 13:52:24Z robertas 
;
_cod_original_sg_symbol_H-M C2/c
_cod_database_code 7111246

loop_
_symmetry_equiv_pos_as_xyz
'x, y, z'
'-x, y, -z+1/2'
'x+1/2, y+1/2, z'
'-x+1/2, y+1/2, -z+1/2'
'-x, -y, -z'
'x, -y, z-1/2'
'-x+1/2, -y+1/2, -z'
'x+1/2, -y+1/2, z-1/2'

loop_
_atom_site_label
_atom_site_type_symbol
_atom_site_fract_x
_atom_site_fract_y
_atom_site_fract_z
_atom_site_U_iso_or_equiv
_atom_site_adp_type
_atom_site_occupancy
_atom_site_symmetry_multiplicity
_atom_site_calc_flag
_atom_site_refinement_flags
O1 O 0.22097(5) 0.86824(15) 0.16949(7) 0.0315(5) Uani 1 1 d .
O2 O 0.20295(5) 0.34377(15) 0.21894(7) 0.0319(5) Uani 1 1 d .
O3 O 0.08277(6) 1.27983(16) 0.22540(8) 0.0437(5) Uani 1 1 d .
O4 O 0.16630(6) 0.69714(16) -0.07974(7) 0.0428(5) Uani 1 1 d .
O5 O -0.01726(12) 1.1844(4) 0.11954(19) 0.1575(16) Uani 1 1 d .
N1 N 0.22844(6) 0.71379(17) 0.24260(8) 0.0258(5) Uani 1 1 d .
H1A H 0.2540 0.7112 0.2447 0.031 Uiso 1 1 calc R
N2 N 0.16917(6) 0.75406(17) 0.20474(8) 0.0244(5) Uani 1 1 d .
N3 N 0.21245(6) 0.51189(17) 0.28344(8) 0.0260(5) Uani 1 1 d .
H3A H 0.2272 0.4767 0.3120 0.031 Uiso 1 1 calc R
N4 N 0.16971(6) 0.52774(18) 0.20562(8) 0.0255(5) Uani 1 1 d .
N5 N -0.07327(8) 1.0935(2) 0.08825(12) 0.0544(7) Uani 1 1 d .
C1 C 0.20764(8) 0.7851(2) 0.20247(11) 0.0270(6) Uani 1 1 d .
C2 C 0.20274(8) 0.6417(2) 0.28196(10) 0.0267(6) Uani 1 1 d .
C3 C 0.16419(7) 0.6423(2) 0.24118(10) 0.0246(6) Uani 1 1 d .
C4 C 0.19591(7) 0.4516(2) 0.23492(11) 0.0266(6) Uani 1 1 d .
C5 C 0.19871(7) 0.6982(2) 0.34556(10) 0.0256(6) Uani 1 1 d .
C6 C 0.20573(7) 0.8224(2) 0.35604(10) 0.0277(6) Uani 1 1 d .
H6A H 0.2147 0.8729 0.3234 0.033 Uiso 1 1 calc R
C7 C 0.19977(7) 0.8744(2) 0.41380(10) 0.0289(6) Uani 1 1 d .
H7A H 0.2046 0.9600 0.4198 0.035 Uiso 1 1 calc R
C8 C 0.18684(7) 0.8037(2) 0.46292(10) 0.0281(6) Uani 1 1 d .
C9 C 0.17967(8) 0.6792(2) 0.45121(11) 0.0311(7) Uani 1 1 d .
H9A H 0.1706 0.6286 0.4837 0.037 Uiso 1 1 calc R
C10 C 0.18521(7) 0.6267(2) 0.39420(10) 0.0289(7) Uani 1 1 d .
H10A H 0.1798 0.5414 0.3880 0.035 Uiso 1 1 calc R
C11 C 0.18086(8) 0.8555(2) 0.52775(10) 0.0295(7) Uani 1 1 d .
C12 C 0.20789(8) 0.7883(2) 0.57335(11) 0.0382(7) Uani 1 1 d .
H12A H 0.2027 0.6994 0.5716 0.057 Uiso 1 1 calc R
H12B H 0.2034 0.8188 0.6151 0.057 Uiso 1 1 calc R
H12C H 0.2350 0.8037 0.5625 0.057 Uiso 1 1 calc R
C13 C 0.13867(8) 0.8340(3) 0.54672(12) 0.0407(7) Uani 1 1 d .
H13A H 0.1211 0.8770 0.5179 0.061 Uiso 1 1 calc R
H13B H 0.1350 0.8660 0.5885 0.061 Uiso 1 1 calc R
H13C H 0.1330 0.7453 0.5459 0.061 Uiso 1 1 calc R
C14 C 0.19008(9) 0.9941(2) 0.53168(12) 0.0418(8) Uani 1 1 d .
H14A H 0.1730 1.0395 0.5030 0.063 Uiso 1 1 calc R
H14B H 0.2172 1.0079 0.5208 0.063 Uiso 1 1 calc R
H14C H 0.1859 1.0233 0.5738 0.063 Uiso 1 1 calc R
C15 C 0.12683(7) 0.6406(2) 0.27713(10) 0.0268(6) Uani 1 1 d .
C16 C 0.10990(8) 0.7498(2) 0.29775(11) 0.0319(7) Uani 1 1 d .
H16A H 0.1208 0.8272 0.2867 0.038 Uiso 1 1 calc R
C17 C 0.07752(8) 0.7462(3) 0.33404(12) 0.0393(8) Uani 1 1 d .
H17A H 0.0662 0.8220 0.3467 0.047 Uiso 1 1 calc R
C18 C 0.06074(8) 0.6358(3) 0.35285(12) 0.0397(7) Uani 1 1 d .
C19 C 0.07788(8) 0.5280(2) 0.33251(11) 0.0371(7) Uani 1 1 d .
H19A H 0.0672 0.4507 0.3442 0.045 Uiso 1 1 calc R
C20 C 0.11032(8) 0.5299(2) 0.29536(11) 0.0320(7) Uani 1 1 d .
H20A H 0.1214 0.4541 0.2822 0.038 Uiso 1 1 calc R
C21 C 0.02531(10) 0.6368(3) 0.39457(14) 0.0554(9) Uani 1 1 d .
C22 C -0.00852(12) 0.6940(5) 0.3598(2) 0.126(2) Uani 1 1 d .
H22A H -0.0139 0.6466 0.3222 0.190 Uiso 1 1 calc R
H22B H -0.0022 0.7795 0.3490 0.190 Uiso 1 1 calc R
H22C H -0.0315 0.6932 0.3858 0.190 Uiso 1 1 calc R
C23 C 0.01306(10) 0.5063(3) 0.41386(15) 0.0638(10) Uani 1 1 d .
H23A H 0.0343 0.4672 0.4373 0.096 Uiso 1 1 calc R
H23B H 0.0070 0.4571 0.3770 0.096 Uiso 1 1 calc R
H23C H -0.0100 0.5114 0.4396 0.096 Uiso 1 1 calc R
C24 C 0.03610(13) 0.7054(4) 0.45436(17) 0.0991(16) Uani 1 1 d .
H24A H 0.0583 0.6643 0.4746 0.149 Uiso 1 1 calc R
H24B H 0.0139 0.7046 0.4819 0.149 Uiso 1 1 calc R
H24C H 0.0430 0.7910 0.4448 0.149 Uiso 1 1 calc R
C25 C 0.14065(8) 0.8050(2) 0.16141(11) 0.0296(7) Uani 1 1 d .
H25A H 0.1186 0.7465 0.1575 0.036 Uiso 1 1 calc R
H25B H 0.1527 0.8116 0.1205 0.036 Uiso 1 1 calc R
C26 C 0.12487(8) 0.9317(2) 0.17927(10) 0.0275(6) Uani 1 1 d .
C27 C 0.08755(8) 0.9638(2) 0.16199(12) 0.0339(7) Uani 1 1 d .
H27A H 0.0719 0.9056 0.1400 0.041 Uiso 1 1 calc R
C28 C 0.07190(8) 1.0797(2) 0.17584(12) 0.0370(7) Uani 1 1 d .
H28A H 0.0461 1.1003 0.1633 0.044 Uiso 1 1 calc R
C29 C 0.09480(8) 1.1637(2) 0.20821(12) 0.0336(7) Uani 1 1 d .
C30 C 0.13235(9) 1.1327(2) 0.22582(11) 0.0348(7) Uani 1 1 d .
H30A H 0.1480 1.1906 0.2480 0.042 Uiso 1 1 calc R
C31 C 0.14728(8) 1.0184(2) 0.21147(11) 0.0306(7) Uani 1 1 d .
H31A H 0.1732 0.9984 0.2237 0.037 Uiso 1 1 calc R
C32 C 0.04763(10) 1.3229(3) 0.19944(16) 0.0639(10) Uani 1 1 d .
H32A H 0.0422 1.4058 0.2153 0.096 Uiso 1 1 calc R
H32B H 0.0265 1.2668 0.2104 0.096 Uiso 1 1 calc R
H32C H 0.0497 1.3263 0.1545 0.096 Uiso 1 1 calc R
C33 C 0.14381(7) 0.4841(2) 0.15654(10) 0.0284(6) Uani 1 1 d .
H33A H 0.1167 0.5015 0.1681 0.034 Uiso 1 1 calc R
H33B H 0.1466 0.3934 0.1529 0.034 Uiso 1 1 calc R
C34 C 0.15121(8) 0.5423(2) 0.09418(10) 0.0265(6) Uani 1 1 d .
C35 C 0.18788(8) 0.5813(2) 0.07732(11) 0.0311(7) Uani 1 1 d .
H35A H 0.2092 0.5717 0.1055 0.037 Uiso 1 1 calc R
C36 C 0.19408(8) 0.6345(2) 0.01965(11) 0.0323(7) Uani 1 1 d .
H36A H 0.2193 0.6617 0.0090 0.039 Uiso 1 1 calc R
C37 C 0.16357(9) 0.6472(2) -0.02163(11) 0.0335(7) Uani 1 1 d .
C38 C 0.12675(8) 0.6087(2) -0.00563(11) 0.0363(7) Uani 1 1 d .
H38A H 0.1056 0.6177 -0.0340 0.044 Uiso 1 1 calc R
C39 C 0.12091(8) 0.5569(2) 0.05198(11) 0.0333(7) Uani 1 1 d .
H39A H 0.0956 0.5310 0.0627 0.040 Uiso 1 1 calc R
C40 C 0.20392(9) 0.7328(3) -0.09924(12) 0.0495(9) Uani 1 1 d .
H40A H 0.2021 0.7653 -0.1414 0.074 Uiso 1 1 calc R
H40B H 0.2212 0.6609 -0.0982 0.074 Uiso 1 1 calc R
H40C H 0.2143 0.7969 -0.0716 0.074 Uiso 1 1 calc R
C41 C -0.04934(15) 1.1390(5) 0.1301(2) 0.1024(15) Uani 1 1 d .
H41A H -0.0573 1.1368 0.1717 0.123 Uiso 1 1 calc R
C42 C -0.11045(9) 1.0460(3) 0.10458(14) 0.0571(9) Uani 1 1 d .
H42A H -0.1129 1.0483 0.1495 0.086 Uiso 1 1 calc R
H42B H -0.1129 0.9605 0.0901 0.086 Uiso 1 1 calc R
H42C H -0.1309 1.0966 0.0853 0.086 Uiso 1 1 calc R
C43 C -0.06374(12) 1.0958(3) 0.02324(16) 0.0795(12) Uani 1 1 d .
H43A H -0.0375 1.1295 0.0185 0.119 Uiso 1 1 calc R
H43B H -0.0825 1.1479 0.0008 0.119 Uiso 1 1 calc R
H43C H -0.0647 1.0116 0.0066 0.119 Uiso 1 1 calc R

loop_
_atom_site_aniso_label
_atom_site_aniso_U_11
_atom_site_aniso_U_22
_atom_site_aniso_U_33
_atom_site_aniso_U_23
_atom_site_aniso_U_13
_atom_site_aniso_U_12
O1 0.0455(11) 0.0325(10) 0.0168(9) 0.0056(8) 0.0062(8) -0.0052(9)
O2 0.0476(12) 0.0252(10) 0.0228(10) -0.0062(8) 0.0007(8) 0.0028(8)
O3 0.0588(14) 0.0277(10) 0.0446(12) -0.0067(9) -0.0016(10) 0.0067(10)
O4 0.0648(14) 0.0437(11) 0.0201(10) 0.0081(9) 0.0081(9) 0.0026(10)
O5 0.112(3) 0.172(4) 0.186(4) -0.017(3) -0.042(3) -0.067(3)
N1 0.0343(13) 0.0292(12) 0.0140(11) 0.0048(10) 0.0057(10) 0.0039(10)
N2 0.0366(14) 0.0234(11) 0.0132(11) 0.0032(9) 0.0006(9) -0.0004(10)
N3 0.0479(14) 0.0227(11) 0.0073(11) -0.0001(9) -0.0026(9) 0.0011(10)
N4 0.0405(13) 0.0235(11) 0.0126(11) -0.0021(10) -0.0003(10) 0.0017(11)
N5 0.0608(18) 0.0583(17) 0.0439(17) -0.0051(14) -0.0057(14) -0.0117(15)
C1 0.0448(18) 0.0249(14) 0.0114(14) -0.0045(12) 0.0054(12) 0.0011(14)
C2 0.0435(17) 0.0244(14) 0.0124(13) 0.0004(11) 0.0036(12) 0.0015(13)
C3 0.0427(17) 0.0208(13) 0.0104(13) 0.0002(11) 0.0036(11) -0.0008(12)
C4 0.0401(16) 0.0274(15) 0.0127(14) 0.0023(13) 0.0080(12) -0.0018(14)
C5 0.0376(16) 0.0245(14) 0.0148(13) -0.0001(11) 0.0007(11) 0.0025(12)
C6 0.0452(17) 0.0254(14) 0.0126(13) 0.0029(11) 0.0040(11) -0.0014(13)
C7 0.0460(17) 0.0221(13) 0.0187(14) -0.0031(11) 0.0019(12) 0.0004(13)
C8 0.0400(16) 0.0280(14) 0.0164(14) 0.0007(12) 0.0006(11) 0.0023(13)
C9 0.0504(18) 0.0279(14) 0.0150(14) 0.0024(12) 0.0061(12) -0.0005(13)
C10 0.0475(17) 0.0226(13) 0.0168(14) 0.0004(11) 0.0041(12) -0.0030(12)
C11 0.0457(17) 0.0304(14) 0.0124(13) -0.0038(11) 0.0050(12) 0.0030(13)
C12 0.0576(19) 0.0419(17) 0.0152(14) -0.0030(13) 0.0007(13) 0.0027(15)
C13 0.056(2) 0.0459(17) 0.0209(15) -0.0054(13) 0.0055(13) 0.0060(15)
C14 0.071(2) 0.0343(16) 0.0204(15) -0.0076(12) 0.0054(14) 0.0015(15)
C15 0.0409(17) 0.0279(14) 0.0115(13) -0.0004(11) 0.0020(11) 0.0011(13)
C16 0.0456(17) 0.0287(14) 0.0215(15) -0.0017(12) 0.0057(13) -0.0018(13)
C17 0.0500(19) 0.0400(17) 0.0284(16) -0.0053(13) 0.0118(14) 0.0075(15)
C18 0.0449(18) 0.0463(18) 0.0283(16) -0.0015(14) 0.0096(13) -0.0047(15)
C19 0.0497(18) 0.0384(16) 0.0237(15) -0.0021(13) 0.0083(13) -0.0119(15)
C20 0.0473(17) 0.0285(14) 0.0206(14) -0.0030(12) 0.0069(13) -0.0027(14)
C21 0.059(2) 0.059(2) 0.049(2) -0.0058(17) 0.0257(17) -0.0033(18)
C22 0.071(3) 0.147(4) 0.164(5) 0.099(4) 0.062(3) 0.047(3)
C23 0.062(2) 0.081(2) 0.049(2) 0.0067(18) 0.0225(17) -0.0143(19)
C24 0.127(4) 0.095(3) 0.078(3) -0.035(2) 0.068(3) -0.036(3)
C25 0.0460(17) 0.0268(14) 0.0160(14) 0.0001(12) 0.0012(12) -0.0031(13)
C26 0.0433(17) 0.0255(14) 0.0137(13) 0.0028(12) 0.0025(12) -0.0016(14)
C27 0.0446(19) 0.0286(15) 0.0286(15) -0.0020(12) 0.0001(13) -0.0044(14)
C28 0.0409(17) 0.0373(16) 0.0328(16) -0.0005(14) 0.0005(13) 0.0019(15)
C29 0.0493(19) 0.0255(15) 0.0261(15) -0.0003(13) 0.0035(14) 0.0017(14)
C30 0.053(2) 0.0284(15) 0.0228(15) -0.0023(12) -0.0004(13) -0.0051(14)
C31 0.0427(17) 0.0285(15) 0.0206(14) 0.0013(12) -0.0015(12) 0.0001(14)
C32 0.066(2) 0.0448(19) 0.080(2) -0.0188(18) -0.017(2) 0.0230(18)
C33 0.0407(16) 0.0287(14) 0.0159(14) -0.0034(11) 0.0018(12) -0.0028(13)
C34 0.0415(17) 0.0244(14) 0.0138(14) -0.0051(11) 0.0035(12) -0.0004(13)
C35 0.0455(18) 0.0290(14) 0.0188(14) -0.0043(12) 0.0014(12) 0.0016(13)
C36 0.0475(18) 0.0300(14) 0.0197(15) -0.0025(12) 0.0089(13) -0.0023(14)
C37 0.060(2) 0.0269(14) 0.0141(15) -0.0010(12) 0.0083(14) 0.0049(14)
C38 0.0497(19) 0.0393(16) 0.0197(15) 0.0006(12) -0.0012(13) 0.0048(14)
C39 0.0451(18) 0.0364(16) 0.0185(15) -0.0038(12) 0.0038(13) -0.0013(14)
C40 0.075(2) 0.0489(18) 0.0255(16) 0.0048(14) 0.0190(16) -0.0005(17)
C41 0.098(4) 0.116(4) 0.092(3) -0.024(3) -0.019(3) -0.035(3)
C42 0.062(2) 0.062(2) 0.047(2) 0.0040(17) 0.0027(17) 0.0001(19)
C43 0.096(3) 0.074(3) 0.069(3) 0.004(2) 0.023(2) -0.021(2)

loop_
_atom_type_symbol
_atom_type_description
_atom_type_scat_dispersion_real
_atom_type_scat_dispersion_imag
_atom_type_scat_source
C C 0.0181 0.0091 'International Tables Vol C Tables 4.2.6.8 and 6.1.1.4'
H H 0.0000 0.0000 'International Tables Vol C Tables 4.2.6.8 and 6.1.1.4'
N N 0.0311 0.0180 'International Tables Vol C Tables 4.2.6.8 and 6.1.1.4'
O O 0.0492 0.0322 'International Tables Vol C Tables 4.2.6.8 and 6.1.1.4'

loop_
_geom_angle_atom_site_label_1
_geom_angle_atom_site_label_2
_geom_angle_atom_site_label_3
_geom_angle
C29 O3 C32 117.1(2)
C37 O4 C40 117.2(2)
C1 N1 C2 111.1(2)
C1 N2 C25 121.69(19)
C1 N2 C3 110.4(2)
C25 N2 C3 125.5(2)
C4 N3 C2 111.0(2)
C4 N4 C33 122.2(2)
C4 N4 C3 110.7(2)
C33 N4 C3 125.0(2)
C41 N5 C42 121.2(3)
C41 N5 C43 121.0(3)
C42 N5 C43 117.8(3)
O1 C1 N1 125.8(3)
O1 C1 N2 124.6(2)
N1 C1 N2 109.6(2)
N3 C2 N1 112.86(18)
N3 C2 C5 113.39(19)
N1 C2 C5 112.44(19)
N3 C2 C3 102.01(19)
N1 C2 C3 100.45(18)
C5 C2 C3 114.62(19)
N2 C3 N4 113.34(17)
N2 C3 C15 113.50(19)
N4 C3 C15 112.23(19)
N2 C3 C2 101.59(19)
N4 C3 C2 100.02(18)
C15 C3 C2 115.03(18)
O2 C4 N3 126.0(2)
O2 C4 N4 124.5(2)
N3 C4 N4 109.5(2)
C6 C5 C10 118.3(2)
C6 C5 C2 121.5(2)
C10 C5 C2 120.1(2)
C5 C6 C7 120.8(2)
C8 C7 C6 121.5(2)
C7 C8 C9 116.8(2)
C7 C8 C11 123.6(2)
C9 C8 C11 119.7(2)
C10 C9 C8 122.4(2)
C9 C10 C5 120.3(2)
C12 C11 C14 107.8(2)
C12 C11 C8 109.20(19)
C14 C11 C8 112.16(19)
C12 C11 C13 108.8(2)
C14 C11 C13 109.2(2)
C8 C11 C13 109.6(2)
C20 C15 C16 117.7(2)
C20 C15 C3 120.8(2)
C16 C15 C3 121.2(2)
C17 C16 C15 120.5(2)
C16 C17 C18 122.5(2)
C19 C18 C17 116.6(2)
C19 C18 C21 122.9(2)
C17 C18 C21 120.4(2)
C18 C19 C20 121.7(2)
C15 C20 C19 121.1(2)
C22 C21 C24 113.4(3)
C22 C21 C18 108.9(3)
C24 C21 C18 108.7(3)
C22 C21 C23 107.5(3)
C24 C21 C23 106.1(3)
C18 C21 C23 112.4(3)
N2 C25 C26 114.5(2)
C27 C26 C31 118.1(2)
C27 C26 C25 119.5(2)
C31 C26 C25 122.4(2)
C26 C27 C28 122.0(3)
C29 C28 C27 118.6(3)
O3 C29 C30 115.6(3)
O3 C29 C28 124.4(3)
C30 C29 C28 120.0(2)
C31 C30 C29 120.5(3)
C30 C31 C26 120.8(3)
N4 C33 C34 114.0(2)
C39 C34 C35 118.0(2)
C39 C34 C33 120.0(2)
C35 C34 C33 122.0(2)
C34 C35 C36 121.1(3)
C37 C36 C35 119.8(3)
C36 C37 O4 124.9(3)
C36 C37 C38 119.9(2)
O4 C37 C38 115.3(3)
C37 C38 C39 119.8(3)
C34 C39 C38 121.4(2)
O5 C41 N5 125.1(5)

loop_
_geom_bond_atom_site_label_1
_geom_bond_atom_site_label_2
_geom_bond_distance
O1 C1 1.243(3)
O2 C4 1.242(3)
O3 C29 1.377(3)
O3 C32 1.404(4)
O4 C37 1.377(3)
O4 C40 1.424(3)
O5 C41 1.235(5)
N1 C1 1.358(3)
N1 C2 1.467(3)
N2 C1 1.368(3)
N2 C25 1.454(3)
N2 C3 1.457(3)
N3 C4 1.355(3)
N3 C2 1.444(3)
N4 C4 1.369(3)
N4 C33 1.454(3)
N4 C3 1.474(3)
N5 C41 1.310(5)
N5 C42 1.430(4)
N5 C43 1.455(4)
C2 C5 1.518(3)
C2 C3 1.581(4)
C3 C15 1.517(3)
C5 C6 1.384(3)
C5 C10 1.395(3)
C6 C7 1.392(3)
C7 C8 1.392(3)
C8 C9 1.392(3)
C8 C11 1.532(3)
C9 C10 1.378(3)
C11 C12 1.529(4)
C11 C14 1.534(3)
C11 C13 1.535(4)
C15 C20 1.387(3)
C15 C16 1.395(3)
C16 C17 1.378(3)
C17 C18 1.392(4)
C18 C19 1.384(4)
C18 C21 1.533(4)
C19 C20 1.390(3)
C21 C22 1.508(5)
C21 C24 1.534(5)
C21 C23 1.534(4)
C25 C26 1.528(3)
C26 C27 1.376(4)
C26 C31 1.394(4)
C27 C28 1.400(4)
C28 C29 1.386(4)
C29 C30 1.382(4)
C30 C31 1.377(4)
C33 C34 1.519(3)
C34 C39 1.384(3)
C34 C35 1.387(3)
C35 C36 1.397(3)
C36 C37 1.374(4)
C37 C38 1.385(4)
C38 C39 1.388(3)
